data_4087049
loop_
_publ_author_name
'Wang, Baiquan'
'Zhu, Bolin'
'Xu, Shansheng'
'Zhou, Xiuzhong'

_publ_section_title
;
 Reactions of Doubly Bridged Biscyclopentadienes with Molybdenum
 (Tungsten) Carbonyl
;
_journal_issue 24
_journal_name_full Organometallics
_journal_page_first 4842
_journal_page_last 4852
_journal_paper_doi 10.1021/om034039z
_journal_volume 22
_journal_year 2003
_chemical_formula_sum 'C22 H18 O6 W2'
_chemical_formula_weight 746.06
_space_group_IT_number 14
_symmetry_cell_setting monoclinic
_symmetry_space_group_name_Hall '-P 2ybc'
_symmetry_space_group_name_H-M 'P 1 21/c 1'
_atom_sites_solution_hydrogens geom
_atom_sites_solution_primary direct
_atom_sites_solution_secondary difmap
_audit_creation_method SHELXL-97
_cell_angle_alpha 90.00
_cell_angle_beta 114.273(9)
_cell_angle_gamma 90.00
_cell_formula_units_Z 4
_cell_length_a 13.915(9)
_cell_length_b 10.500(6)
_cell_length_c 15.413(9)
_cell_measurement_reflns_used 730
_cell_measurement_temperature 293(2)
_cell_measurement_theta_max 23.87
_cell_measurement_theta_min 2.68
_cell_volume 2053(2)
_computing_cell_refinement 'Bruker SMART'
_computing_data_collection 'Bruker SMART'
_computing_data_reduction 'Bruker SAINT'
_computing_molecular_graphics 'Bruker SHELXTL'
_computing_publication_material 'Bruker SHELXTL'
_computing_structure_refinement 'SHELXL-97 (Sheldrick, 1997)'
_computing_structure_solution 'SHELXS-97 (Sheldrick, 1990)'
_diffrn_ambient_temperature 293(2)
_diffrn_measured_fraction_theta_full 0.980
_diffrn_measured_fraction_theta_max 0.980
_diffrn_measurement_device_type 'CCD area detector'
_diffrn_measurement_method 'phi and omega scans'
_diffrn_radiation_monochromator graphite
_diffrn_radiation_source 'fine-focus sealed tube'
_diffrn_radiation_type MoK\a
_diffrn_radiation_wavelength 0.71073
_diffrn_reflns_av_R_equivalents 0.0800
_diffrn_reflns_av_sigmaI/netI 0.0990
_diffrn_reflns_limit_h_max 17
_diffrn_reflns_limit_h_min -14
_diffrn_reflns_limit_k_max 11
_diffrn_reflns_limit_k_min -13
_diffrn_reflns_limit_l_max 12
_diffrn_reflns_limit_l_min -19
_diffrn_reflns_number 11554
_diffrn_reflns_theta_full 26.50
_diffrn_reflns_theta_max 26.50
_diffrn_reflns_theta_min 2.42
_exptl_absorpt_coefficient_mu 11.235
_exptl_absorpt_correction_T_max 1.000000
_exptl_absorpt_correction_T_min 0.329033
_exptl_absorpt_correction_type multi-scan
_exptl_absorpt_process_details SADABS
_exptl_crystal_density_diffrn 2.414
_exptl_crystal_density_meas ?
_exptl_crystal_density_method 'not measured'
_exptl_crystal_F_000 1384
_exptl_crystal_size_max 0.22
_exptl_crystal_size_mid 0.20
_exptl_crystal_size_min 0.18
_refine_diff_density_max 1.315
_refine_diff_density_min -2.575
_refine_diff_density_rms 0.235
_refine_ls_extinction_method none
_refine_ls_goodness_of_fit_ref 0.940
_refine_ls_hydrogen_treatment mixed
_refine_ls_matrix_type full
_refine_ls_number_parameters 271
_refine_ls_number_reflns 4164
_refine_ls_number_restraints 0
_refine_ls_restrained_S_all 0.940
_refine_ls_R_factor_all 0.0838
_refine_ls_R_factor_gt 0.0404
_refine_ls_shift/su_max 0.001
_refine_ls_shift/su_mean 0.000
_refine_ls_structure_factor_coef Fsqd
_refine_ls_weighting_details 'calc w=1/[\s^2^(Fo^2^)+(0.0107P)^2^+0.0000P] where P=(Fo^2^+2Fc^2^)/3'
_refine_ls_weighting_scheme calc
_refine_ls_wR_factor_gt 0.0658
_refine_ls_wR_factor_ref 0.0757
_reflns_number_gt 2761
_reflns_number_total 4164
_reflns_threshold_expression >2sigma(I)
_cod_data_source_file om034039z_si_002.txt
_cod_data_source_block 030413a
_cod_depositor_comments
;
The following automatic conversions were performed:

'_symmetry_cell_setting' value 'Monoclinic' changed to 'monoclinic'
according to the built-in table from CIF Core dictionary named
'cif_core.dic' version 2.4.1 from 2010-06-29.

'_exptl_absorpt_correction_type' value 'MULTI-SCAN' changed to
'multi-scan' according to the built-in table from CIF Core dictionary
named 'cif_core.dic' version 2.4.1 from 2010-06-29.

'_exptl_crystal_density_meas' value 'NONE' was changed to '?' - the
value is perceived as not measured.

Automatic conversion script
Id: cif_fix_values 4624 2016-04-14 12:54:50Z antanas 
;
_cod_original_sg_symbol_H-M P2(1)/c
_cod_database_code 4087049

loop_
_symmetry_equiv_pos_as_xyz
'x, y, z'
'-x, y+1/2, -z+1/2'
'-x, -y, -z'
'x, -y-1/2, z-1/2'

loop_
_atom_site_label
_atom_site_type_symbol
_atom_site_fract_x
_atom_site_fract_y
_atom_site_fract_z
_atom_site_U_iso_or_equiv
_atom_site_adp_type
_atom_site_occupancy
_atom_site_symmetry_multiplicity
_atom_site_calc_flag
_atom_site_refinement_flags
_atom_site_disorder_assembly
_atom_site_disorder_group
W1 W 0.24003(3) 0.57698(3) 0.18807(3) 0.02668(12) Uani 1 1 d . . .
W2 W 0.18328(3) 0.50622(4) 0.36061(3) 0.02663(11) Uani 1 1 d . . .
C1 C 0.1322(8) 0.7039(10) 0.1794(7) 0.040(3) Uani 1 1 d . . .
O1 O 0.0685(6) 0.7832(7) 0.1671(6) 0.062(2) Uani 1 1 d . . .
C2 C 0.2899(8) 0.7311(10) 0.1497(7) 0.038(3) Uani 1 1 d . . .
O2 O 0.3214(6) 0.8241(6) 0.1286(5) 0.055(2) Uani 1 1 d . . .
C3 C 0.3667(8) 0.6181(9) 0.3034(7) 0.038(3) Uani 1 1 d . . .
O3 O 0.4454(6) 0.6426(7) 0.3657(5) 0.063(2) Uani 1 1 d . . .
C4 C 0.0475(8) 0.5108(8) 0.2499(7) 0.033(2) Uani 1 1 d . . .
O4 O -0.0354(5) 0.5069(7) 0.1864(5) 0.058(2) Uani 1 1 d . . .
C5 C 0.2394(9) 0.6843(10) 0.3937(7) 0.048(3) Uani 1 1 d . . .
O5 O 0.2676(7) 0.7850(7) 0.4171(6) 0.073(3) Uani 1 1 d . . .
C6 C 0.0906(9) 0.5785(10) 0.4150(8) 0.048(3) Uani 1 1 d . . .
O6 O 0.0345(7) 0.6235(8) 0.4454(6) 0.083(3) Uani 1 1 d . . .
C7 C 0.2620(7) 0.3552(8) 0.1865(6) 0.025(2) Uani 1 1 d . . .
C8 C 0.1527(7) 0.3843(8) 0.1263(6) 0.032(2) Uani 1 1 d . . .
H8 H 0.0947 0.3584 0.1372 0.038 Uiso 1 1 calc R . .
C9 C 0.1490(9) 0.4582(9) 0.0489(7) 0.045(3) Uani 1 1 d . . .
H9 H 0.0882 0.4898 0.0003 0.055 Uiso 1 1 calc R . .
C10 C 0.2505(9) 0.4759(9) 0.0569(7) 0.042(3) Uani 1 1 d . . .
H10 H 0.2693 0.5221 0.0148 0.050 Uiso 1 1 calc R . .
C11 C 0.3223(8) 0.4121(8) 0.1402(7) 0.034(2) Uani 1 1 d . . .
H11 H 0.3951 0.4081 0.1608 0.041 Uiso 1 1 calc R . .
C12 C 0.2987(6) 0.2650(8) 0.2699(6) 0.024(2) Uani 1 1 d . . .
C13 C 0.2731(7) 0.3147(8) 0.3511(6) 0.026(2) Uani 1 1 d . . .
C14 C 0.3399(7) 0.3896(9) 0.4313(7) 0.036(3) Uani 1 1 d . . .
H14 H 0.4036 0.4267 0.4391 0.043 Uiso 1 1 calc R . .
C15 C 0.2922(8) 0.3970(9) 0.4963(7) 0.040(3) Uani 1 1 d . . .
H15 H 0.3202 0.4379 0.5550 0.048 Uiso 1 1 calc R . .
C16 C 0.1951(8) 0.3322(8) 0.4572(7) 0.038(3) Uani 1 1 d . . .
H16 H 0.1466 0.3242 0.4841 0.046 Uiso 1 1 calc R . .
C17 C 0.1857(8) 0.2821(9) 0.3696(7) 0.037(3) Uani 1 1 d . . .
H17 H 0.1290 0.2337 0.3293 0.044 Uiso 1 1 calc R . .
C18 C 0.2476(7) 0.1345(8) 0.2358(7) 0.035(2) Uani 1 1 d . . .
H18A H 0.1722 0.1424 0.2172 0.041 Uiso 1 1 calc R . .
H18B H 0.2581 0.1107 0.1795 0.041 Uiso 1 1 calc R . .
C19 C 0.2888(9) 0.0287(8) 0.3080(8) 0.047(3) Uani 1 1 d . . .
H19A H 0.2561 -0.0510 0.2789 0.056 Uiso 1 1 calc R . .
H19B H 0.2697 0.0457 0.3608 0.056 Uiso 1 1 calc R . .
C20 C 0.4082(8) 0.0159(9) 0.3454(8) 0.053(3) Uani 1 1 d . . .
H20A H 0.4331 -0.0470 0.3960 0.064 Uiso 1 1 calc R . .
H20B H 0.4272 -0.0125 0.2947 0.064 Uiso 1 1 calc R . .
C21 C 0.4596(8) 0.1436(10) 0.3830(8) 0.050(3) Uani 1 1 d . . .
H21A H 0.5355 0.1354 0.4054 0.060 Uiso 1 1 calc R . .
H21B H 0.4444 0.1687 0.4366 0.060 Uiso 1 1 calc R . .
C22 C 0.4198(7) 0.2476(9) 0.3058(7) 0.035(2) Uani 1 1 d . . .
H22A H 0.4368 0.2240 0.2529 0.041 Uiso 1 1 calc R . .
H22B H 0.4549 0.3274 0.3317 0.041 Uiso 1 1 calc R . .

loop_
_atom_site_aniso_label
_atom_site_aniso_U_11
_atom_site_aniso_U_22
_atom_site_aniso_U_33
_atom_site_aniso_U_23
_atom_site_aniso_U_13
_atom_site_aniso_U_12
W1 0.0303(2) 0.0259(2) 0.0201(2) 0.00298(19) 0.00651(17) 0.00030(18)
W2 0.0305(2) 0.0267(2) 0.0202(2) 0.00129(19) 0.00791(17) 0.00106(18)
C1 0.040(7) 0.044(6) 0.030(7) 0.002(5) 0.008(5) -0.014(5)
O1 0.056(5) 0.060(5) 0.081(7) 0.027(5) 0.037(5) 0.030(4)
C2 0.048(7) 0.040(6) 0.025(6) -0.003(5) 0.015(5) -0.003(5)
O2 0.076(6) 0.035(4) 0.057(6) 0.005(4) 0.029(5) -0.012(4)
C3 0.042(7) 0.035(6) 0.034(7) -0.002(5) 0.014(5) -0.011(5)
O3 0.039(5) 0.079(6) 0.048(5) -0.004(5) -0.007(4) -0.021(4)
C4 0.054(7) 0.028(5) 0.021(6) 0.008(5) 0.019(5) 0.000(5)
O4 0.030(4) 0.092(6) 0.036(5) 0.007(5) -0.003(4) 0.008(4)
C5 0.077(9) 0.044(7) 0.027(7) 0.019(6) 0.026(6) 0.006(6)
O5 0.136(8) 0.034(5) 0.055(6) -0.013(4) 0.045(6) -0.026(5)
C6 0.050(7) 0.053(7) 0.042(7) -0.019(6) 0.018(6) 0.000(6)
O6 0.084(7) 0.105(7) 0.078(7) 0.006(6) 0.052(6) 0.032(5)
C7 0.029(6) 0.020(5) 0.022(5) 0.001(4) 0.005(4) 0.005(4)
C8 0.037(6) 0.036(6) 0.015(5) -0.003(5) 0.003(5) -0.010(4)
C9 0.060(8) 0.043(7) 0.015(6) 0.010(5) -0.003(5) 0.017(5)
C10 0.067(8) 0.045(7) 0.029(6) 0.004(5) 0.035(6) 0.000(6)
C11 0.040(6) 0.028(5) 0.042(7) -0.004(5) 0.025(5) -0.010(5)
C12 0.024(5) 0.024(5) 0.016(5) 0.005(4) 0.000(4) -0.002(4)
C13 0.026(5) 0.022(5) 0.021(6) 0.018(4) 0.001(4) 0.005(4)
C14 0.034(6) 0.039(6) 0.024(6) 0.006(5) 0.001(5) 0.008(4)
C15 0.047(7) 0.044(6) 0.024(6) 0.005(5) 0.010(5) 0.002(5)
C16 0.065(8) 0.026(5) 0.040(7) 0.012(5) 0.036(6) 0.006(5)
C17 0.047(7) 0.030(5) 0.033(7) 0.004(5) 0.016(5) -0.002(5)
C18 0.046(6) 0.023(5) 0.039(7) 0.002(5) 0.022(5) -0.009(4)
C19 0.079(9) 0.022(5) 0.042(7) 0.003(5) 0.027(6) 0.002(5)
C20 0.054(8) 0.049(7) 0.057(8) 0.019(6) 0.024(6) 0.025(6)
C21 0.034(6) 0.059(7) 0.053(8) 0.005(7) 0.014(6) 0.017(6)
C22 0.026(6) 0.043(6) 0.034(7) 0.005(5) 0.012(5) 0.007(5)

loop_
_atom_type_symbol
_atom_type_description
_atom_type_scat_dispersion_real
_atom_type_scat_dispersion_imag
_atom_type_scat_source
C C 0.0033 0.0016 'International Tables Vol C Tables 4.2.6.8 and 6.1.1.4'
H H 0.0000 0.0000 'International Tables Vol C Tables 4.2.6.8 and 6.1.1.4'
O O 0.0106 0.0060 'International Tables Vol C Tables 4.2.6.8 and 6.1.1.4'
W W -0.8490 6.8722 'International Tables Vol C Tables 4.2.6.8 and 6.1.1.4'

loop_
_geom_angle_atom_site_label_1
_geom_angle_atom_site_label_2
_geom_angle_atom_site_label_3
_geom_angle
_geom_angle_site_symmetry_1
_geom_angle_site_symmetry_3
C2 W1 C3 78.1(4) . .
C2 W1 C1 76.9(4) . .
C3 W1 C1 106.7(4) . .
C2 W1 C10 87.6(4) . .
C3 W1 C10 121.9(4) . .
C1 W1 C10 124.4(4) . .
C2 W1 C7 139.2(4) . .
C3 W1 C7 98.9(3) . .
C1 W1 C7 140.2(3) . .
C10 W1 C7 59.2(3) . .
C2 W1 C8 141.5(4) . .
C3 W1 C8 132.5(3) . .
C1 W1 C8 107.6(4) . .
C10 W1 C8 57.7(3) . .
C7 W1 C8 36.0(3) . .
C2 W1 C9 106.8(4) . .
C3 W1 C9 152.4(4) . .
C1 W1 C9 100.8(4) . .
C10 W1 C9 34.2(3) . .
C7 W1 C9 59.2(3) . .
C8 W1 C9 34.8(3) . .
C2 W1 C11 103.7(4) . .
C3 W1 C11 94.2(4) . .
C1 W1 C11 158.6(4) . .
C10 W1 C11 35.4(3) . .
C7 W1 C11 35.6(3) . .
C8 W1 C11 58.5(3) . .
C9 W1 C11 58.2(3) . .
C2 W1 W2 134.1(3) . .
C3 W1 W2 74.5(3) . .
C1 W1 W2 76.6(3) . .
C10 W1 W2 138.3(2) . .
C7 W1 W2 81.6(2) . .
C8 W1 W2 82.6(2) . .
C9 W1 W2 114.6(3) . .
C11 W1 W2 114.4(2) . .
C4 W2 C6 78.1(4) . .
C4 W2 C5 109.5(4) . .
C6 W2 C5 77.7(4) . .
C4 W2 C16 111.5(4) . .
C6 W2 C16 85.2(4) . .
C5 W2 C16 130.7(4) . .
C4 W2 C15 146.8(4) . .
C6 W2 C15 96.1(4) . .
C5 W2 C15 100.9(4) . .
C16 W2 C15 35.3(3) . .
C4 W2 C14 143.0(4) . .
C6 W2 C14 130.9(4) . .
C5 W2 C14 100.3(4) . .
C16 W2 C14 58.8(3) . .
C15 W2 C14 35.3(3) . .
C4 W2 C17 93.5(3) . .
C6 W2 C17 111.0(4) . .
C5 W2 C17 156.8(4) . .
C16 W2 C17 34.9(3) . .
C15 W2 C17 57.6(3) . .
C14 W2 C17 57.5(3) . .
C4 W2 C13 107.9(3) . .
C6 W2 C13 143.2(4) . .
C5 W2 C13 129.5(4) . .
C16 W2 C13 58.6(3) . .
C15 W2 C13 58.5(3) . .
C14 W2 C13 35.2(3) . .
C17 W2 C13 34.2(3) . .
C4 W2 W1 75.3(3) . .
C6 W2 W1 134.9(3) . .
C5 W2 W1 77.8(3) . .
C16 W2 W1 138.5(2) . .
C15 W2 W1 125.4(3) . .
C14 W2 W1 90.5(2) . .
C17 W2 W1 106.4(2) . .
C13 W2 W1 80.2(2) . .
O1 C1 W1 174.1(9) . .
O2 C2 W1 178.6(9) . .
O3 C3 W1 174.0(9) . .
O4 C4 W2 175.6(8) . .
O5 C5 W2 174.9(10) . .
O6 C6 W2 178.3(10) . .
C11 C7 C8 105.5(8) . .
C11 C7 C12 128.5(8) . .
C8 C7 C12 125.2(8) . .
C11 C7 W1 72.4(5) . .
C8 C7 W1 72.0(5) . .
C12 C7 W1 127.9(6) . .
C9 C8 C7 108.8(9) . .
C9 C8 W1 72.6(5) . .
C7 C8 W1 72.0(5) . .
C9 C8 H8 125.6 . .
C7 C8 H8 125.6 . .
W1 C8 H8 121.4 . .
C10 C9 C8 108.6(9) . .
C10 C9 W1 72.5(6) . .
C8 C9 W1 72.5(5) . .
C10 C9 H9 125.7 . .
C8 C9 H9 125.7 . .
W1 C9 H9 121.0 . .
C9 C10 C11 109.2(8) . .
C9 C10 W1 73.3(5) . .
C11 C10 W1 72.9(5) . .
C9 C10 H10 125.4 . .
C11 C10 H10 125.4 . .
W1 C10 H10 120.1 . .
C10 C11 C7 107.8(8) . .
C10 C11 W1 71.7(5) . .
C7 C11 W1 72.0(5) . .
C10 C11 H11 126.1 . .
C7 C11 H11 126.1 . .
W1 C11 H11 121.9 . .
C7 C12 C13 111.9(7) . .
C7 C12 C18 108.8(7) . .
C13 C12 C18 110.8(7) . .
C7 C12 C22 108.4(7) . .
C13 C12 C22 109.4(7) . .
C18 C12 C22 107.4(7) . .
C17 C13 C14 105.5(8) . .
C17 C13 C12 126.7(8) . .
C14 C13 C12 127.2(8) . .
C17 C13 W2 71.1(5) . .
C14 C13 W2 70.1(5) . .
C12 C13 W2 129.6(5) . .
C15 C14 C13 108.3(9) . .
C15 C14 W2 71.5(5) . .
C13 C14 W2 74.7(5) . .
C15 C14 H14 125.9 . .
C13 C14 H14 125.9 . .
W2 C14 H14 119.8 . .
C16 C15 C14 108.5(9) . .
C16 C15 W2 72.3(5) . .
C14 C15 W2 73.2(5) . .
C16 C15 H15 125.7 . .
C14 C15 H15 125.7 . .
W2 C15 H15 120.4 . .
C17 C16 C15 106.6(9) . .
C17 C16 W2 74.0(5) . .
C15 C16 W2 72.3(5) . .
C17 C16 H16 126.7 . .
C15 C16 H16 126.7 . .
W2 C16 H16 119.0 . .
C13 C17 C16 111.1(9) . .
C13 C17 W2 74.7(5) . .
C16 C17 W2 71.1(5) . .
C13 C17 H17 124.5 . .
C16 C17 H17 124.5 . .
W2 C17 H17 121.3 . .
C19 C18 C12 115.0(8) . .
C19 C18 H18A 108.5 . .
C12 C18 H18A 108.5 . .
C19 C18 H18B 108.5 . .
C12 C18 H18B 108.5 . .
H18A C18 H18B 107.5 . .
C18 C19 C20 111.6(8) . .
C18 C19 H19A 109.3 . .
C20 C19 H19A 109.3 . .
C18 C19 H19B 109.3 . .
C20 C19 H19B 109.3 . .
H19A C19 H19B 108.0 . .
C21 C20 C19 109.7(8) . .
C21 C20 H20A 109.7 . .
C19 C20 H20A 109.7 . .
C21 C20 H20B 109.7 . .
C19 C20 H20B 109.7 . .
H20A C20 H20B 108.2 . .
C20 C21 C22 111.6(9) . .
C20 C21 H21A 109.3 . .
C22 C21 H21A 109.3 . .
C20 C21 H21B 109.3 . .
C22 C21 H21B 109.3 . .
H21A C21 H21B 108.0 . .
C21 C22 C12 110.6(7) . .
C21 C22 H22A 109.5 . .
C12 C22 H22A 109.5 . .
C21 C22 H22B 109.5 . .
C12 C22 H22B 109.5 . .
H22A C22 H22B 108.1 . .

loop_
_geom_bond_atom_site_label_1
_geom_bond_atom_site_label_2
_geom_bond_distance
_geom_bond_site_symmetry_2
W1 C2 1.946(10) .
W1 C3 1.969(11) .
W1 C1 1.969(11) .
W1 C10 2.340(9) .
W1 C7 2.350(8) .
W1 C8 2.350(8) .
W1 C9 2.351(10) .
W1 C11 2.355(9) .
W1 W2 3.1582(16) .
W2 C4 1.957(11) .
W2 C6 1.958(11) .
W2 C5 2.010(12) .
W2 C16 2.319(9) .
W2 C15 2.319(9) .
W2 C14 2.342(9) .
W2 C17 2.357(9) .
W2 C13 2.404(9) .
C1 O1 1.174(11) .
C2 O2 1.170(10) .
C3 O3 1.150(10) .
C4 O4 1.168(10) .
C5 O5 1.134(11) .
C6 O6 1.163(11) .
C7 C11 1.437(11) .
C7 C8 1.451(11) .
C7 C12 1.506(11) .
C8 C9 1.406(12) .
C8 H8 0.9300 .
C9 C10 1.380(13) .
C9 H9 0.9300 .
C10 C11 1.428(13) .
C10 H10 0.9300 .
C11 H11 0.9300 .
C12 C13 1.528(12) .
C12 C18 1.533(11) .
C12 C22 1.553(11) .
C13 C17 1.400(12) .
C13 C14 1.438(12) .
C14 C15 1.413(13) .
C14 H14 0.9300 .
C15 C16 1.408(13) .
C15 H15 0.9300 .
C16 C17 1.404(12) .
C16 H16 0.9300 .
C17 H17 0.9300 .
C18 C19 1.510(12) .
C18 H18A 0.9700 .
C18 H18B 0.9700 .
C19 C20 1.524(13) .
C19 H19A 0.9700 .
C19 H19B 0.9700 .
C20 C21 1.518(13) .
C20 H20A 0.9700 .
C20 H20B 0.9700 .
C21 C22 1.541(12) .
C21 H21A 0.9700 .
C21 H21B 0.9700 .
C22 H22A 0.9700 .
C22 H22B 0.9700 .

loop_
_geom_torsion_atom_site_label_1
_geom_torsion_atom_site_label_2
_geom_torsion_atom_site_label_3
_geom_torsion_atom_site_label_4
_geom_torsion
_geom_torsion_site_symmetry_1
_geom_torsion_site_symmetry_2
_geom_torsion_site_symmetry_3
_geom_torsion_site_symmetry_4
C2 W1 W2 C4 109.2(5) . . . .
C3 W1 W2 C4 164.6(4) . . . .
C1 W1 W2 C4 52.7(4) . . . .
C10 W1 W2 C4 -74.6(5) . . . .
C7 W1 W2 C4 -93.7(3) . . . .
C8 W1 W2 C4 -57.4(3) . . . .
C9 W1 W2 C4 -43.2(4) . . . .
C11 W1 W2 C4 -107.8(4) . . . .
C2 W1 W2 C6 53.4(6) . . . .
C3 W1 W2 C6 108.8(5) . . . .
C1 W1 W2 C6 -3.0(5) . . . .
C10 W1 W2 C6 -130.3(6) . . . .
C7 W1 W2 C6 -149.4(5) . . . .
C8 W1 W2 C6 -113.1(5) . . . .
C9 W1 W2 C6 -98.9(5) . . . .
C11 W1 W2 C6 -163.5(5) . . . .
C2 W1 W2 C5 -5.0(5) . . . .
C3 W1 W2 C5 50.5(4) . . . .
C1 W1 W2 C5 -61.4(4) . . . .
C10 W1 W2 C5 171.3(5) . . . .
C7 W1 W2 C5 152.2(4) . . . .
C8 W1 W2 C5 -171.5(4) . . . .
C9 W1 W2 C5 -157.3(4) . . . .
C11 W1 W2 C5 138.1(4) . . . .
C2 W1 W2 C16 -144.8(6) . . . .
C3 W1 W2 C16 -89.4(5) . . . .
C1 W1 W2 C16 158.8(5) . . . .
C10 W1 W2 C16 31.5(6) . . . .
C7 W1 W2 C16 12.4(4) . . . .
C8 W1 W2 C16 48.7(5) . . . .
C9 W1 W2 C16 62.9(5) . . . .
C11 W1 W2 C16 -1.8(5) . . . .
C2 W1 W2 C15 -99.8(5) . . . .
C3 W1 W2 C15 -44.4(4) . . . .
C1 W1 W2 C15 -156.3(4) . . . .
C10 W1 W2 C15 76.4(5) . . . .
C7 W1 W2 C15 57.3(4) . . . .
C8 W1 W2 C15 93.6(4) . . . .
C9 W1 W2 C15 107.8(4) . . . .
C11 W1 W2 C15 43.2(4) . . . .
C2 W1 W2 C14 -105.4(5) . . . .
C3 W1 W2 C14 -50.0(4) . . . .
C1 W1 W2 C14 -161.8(4) . . . .
C10 W1 W2 C14 70.9(5) . . . .
C7 W1 W2 C14 51.8(3) . . . .
C8 W1 W2 C14 88.1(3) . . . .
C9 W1 W2 C14 102.3(4) . . . .
C11 W1 W2 C14 37.7(3) . . . .
C2 W1 W2 C17 -161.5(5) . . . .
C3 W1 W2 C17 -106.0(4) . . . .
C1 W1 W2 C17 142.1(4) . . . .
C10 W1 W2 C17 14.8(5) . . . .
C7 W1 W2 C17 -4.3(3) . . . .
C8 W1 W2 C17 32.0(3) . . . .
C9 W1 W2 C17 46.2(4) . . . .
C11 W1 W2 C17 -18.4(4) . . . .
C2 W1 W2 C13 -139.3(5) . . . .
C3 W1 W2 C13 -83.8(4) . . . .
C1 W1 W2 C13 164.3(3) . . . .
C10 W1 W2 C13 37.0(5) . . . .
C7 W1 W2 C13 17.9(3) . . . .
C8 W1 W2 C13 54.2(3) . . . .
C9 W1 W2 C13 68.4(3) . . . .
C11 W1 W2 C13 3.8(3) . . . .
C2 W1 C1 O1 42(9) . . . .
C3 W1 C1 O1 115(9) . . . .
C10 W1 C1 O1 -36(9) . . . .
C7 W1 C1 O1 -117(8) . . . .
C8 W1 C1 O1 -99(9) . . . .
C9 W1 C1 O1 -63(9) . . . .
C11 W1 C1 O1 -52(9) . . . .
W2 W1 C1 O1 -176(9) . . . .
C3 W1 C2 O2 -10(39) . . . .
C1 W1 C2 O2 101(39) . . . .
C10 W1 C2 O2 -133(39) . . . .
C7 W1 C2 O2 -100(39) . . . .
C8 W1 C2 O2 -157(38) . . . .
C9 W1 C2 O2 -162(39) . . . .
C11 W1 C2 O2 -101(39) . . . .
W2 W1 C2 O2 44(39) . . . .
C2 W1 C3 O3 -52(8) . . . .
C1 W1 C3 O3 -124(8) . . . .
C10 W1 C3 O3 28(8) . . . .
C7 W1 C3 O3 87(8) . . . .
C8 W1 C3 O3 101(8) . . . .
C9 W1 C3 O3 52(8) . . . .
C11 W1 C3 O3 51(8) . . . .
W2 W1 C3 O3 165(8) . . . .
C6 W2 C4 O4 -75(11) . . . .
C5 W2 C4 O4 -147(11) . . . .
C16 W2 C4 O4 5(11) . . . .
C15 W2 C4 O4 8(12) . . . .
C14 W2 C4 O4 71(12) . . . .
C17 W2 C4 O4 36(11) . . . .
C13 W2 C4 O4 68(11) . . . .
W1 W2 C4 O4 142(11) . . . .
C4 W2 C5 O5 94(12) . . . .
C6 W2 C5 O5 21(12) . . . .
C16 W2 C5 O5 -51(12) . . . .
C15 W2 C5 O5 -73(12) . . . .
C14 W2 C5 O5 -109(12) . . . .
C17 W2 C5 O5 -93(12) . . . .
C13 W2 C5 O5 -131(12) . . . .
W1 W2 C5 O5 163(12) . . . .
C4 W2 C6 O6 -46(35) . . . .
C5 W2 C6 O6 68(35) . . . .
C16 W2 C6 O6 -159(35) . . . .
C15 W2 C6 O6 167(35) . . . .
C14 W2 C6 O6 161(34) . . . .
C17 W2 C6 O6 -135(35) . . . .
C13 W2 C6 O6 -150(34) . . . .
W1 W2 C6 O6 9(35) . . . .
C2 W1 C7 C11 -2.8(8) . . . .
C3 W1 C7 C11 -84.8(6) . . . .
C1 W1 C7 C11 145.2(7) . . . .
C10 W1 C7 C11 37.1(6) . . . .
C8 W1 C7 C11 113.4(8) . . . .
C9 W1 C7 C11 77.2(6) . . . .
W2 W1 C7 C11 -157.6(5) . . . .
C2 W1 C7 C8 -116.2(7) . . . .
C3 W1 C7 C8 161.7(6) . . . .
C1 W1 C7 C8 31.8(8) . . . .
C10 W1 C7 C8 -76.3(6) . . . .
C9 W1 C7 C8 -36.2(6) . . . .
C11 W1 C7 C8 -113.4(8) . . . .
W2 W1 C7 C8 89.0(5) . . . .
C2 W1 C7 C12 122.7(8) . . . .
C3 W1 C7 C12 40.7(8) . . . .
C1 W1 C7 C12 -89.2(9) . . . .
C10 W1 C7 C12 162.7(9) . . . .
C8 W1 C7 C12 -121.1(10) . . . .
C9 W1 C7 C12 -157.3(9) . . . .
C11 W1 C7 C12 125.5(10) . . . .
W2 W1 C7 C12 -32.0(7) . . . .
C11 C7 C8 C9 -1.4(10) . . . .
C12 C7 C8 C9 -172.1(8) . . . .
W1 C7 C8 C9 63.8(6) . . . .
C11 C7 C8 W1 -65.2(6) . . . .
C12 C7 C8 W1 124.2(8) . . . .
C2 W1 C8 C9 -7.4(9) . . . .
C3 W1 C8 C9 -142.0(7) . . . .
C1 W1 C8 C9 83.6(7) . . . .
C10 W1 C8 C9 -36.4(6) . . . .
C7 W1 C8 C9 -117.2(9) . . . .
C11 W1 C8 C9 -78.4(6) . . . .
W2 W1 C8 C9 157.0(6) . . . .
C2 W1 C8 C7 109.8(7) . . . .
C3 W1 C8 C7 -24.8(8) . . . .
C1 W1 C8 C7 -159.3(6) . . . .
C10 W1 C8 C7 80.7(6) . . . .
C9 W1 C8 C7 117.2(9) . . . .
C11 W1 C8 C7 38.8(5) . . . .
W2 W1 C8 C7 -85.8(5) . . . .
C7 C8 C9 C10 0.6(11) . . . .
W1 C8 C9 C10 64.0(7) . . . .
C7 C8 C9 W1 -63.4(6) . . . .
C2 W1 C9 C10 58.4(6) . . . .
C3 W1 C9 C10 -38.1(11) . . . .
C1 W1 C9 C10 137.9(6) . . . .
C7 W1 C9 C10 -79.3(6) . . . .
C8 W1 C9 C10 -116.7(8) . . . .
C11 W1 C9 C10 -37.4(5) . . . .
W2 W1 C9 C10 -142.0(5) . . . .
C2 W1 C9 C8 175.2(6) . . . .
C3 W1 C9 C8 78.7(11) . . . .
C1 W1 C9 C8 -105.4(6) . . . .
C10 W1 C9 C8 116.7(8) . . . .
C7 W1 C9 C8 37.4(5) . . . .
C11 W1 C9 C8 79.3(6) . . . .
W2 W1 C9 C8 -25.2(6) . . . .
C8 C9 C10 C11 0.5(11) . . . .
W1 C9 C10 C11 64.5(7) . . . .
C8 C9 C10 W1 -64.0(7) . . . .
C2 W1 C10 C9 -125.3(6) . . . .
C3 W1 C10 C9 160.4(6) . . . .
C1 W1 C10 C9 -52.9(7) . . . .
C7 W1 C10 C9 79.6(6) . . . .
C8 W1 C10 C9 37.1(5) . . . .
C11 W1 C10 C9 116.9(8) . . . .
W2 W1 C10 C9 57.4(7) . . . .
C2 W1 C10 C11 117.8(6) . . . .
C3 W1 C10 C11 43.5(7) . . . .
C1 W1 C10 C11 -169.8(5) . . . .
C7 W1 C10 C11 -37.3(5) . . . .
C8 W1 C10 C11 -79.8(6) . . . .
C9 W1 C10 C11 -116.9(8) . . . .
W2 W1 C10 C11 -59.5(7) . . . .
C9 C10 C11 C7 -1.4(10) . . . .
W1 C10 C11 C7 63.4(6) . . . .
C9 C10 C11 W1 -64.8(7) . . . .
C8 C7 C11 C10 1.7(10) . . . .
C12 C7 C11 C10 171.9(8) . . . .
W1 C7 C11 C10 -63.2(6) . . . .
C8 C7 C11 W1 64.9(6) . . . .
C12 C7 C11 W1 -124.9(9) . . . .
C2 W1 C11 C10 -65.4(6) . . . .
C3 W1 C11 C10 -144.1(6) . . . .
C1 W1 C11 C10 23.5(12) . . . .
C7 W1 C11 C10 116.5(8) . . . .
C8 W1 C11 C10 77.3(6) . . . .
C9 W1 C11 C10 36.1(5) . . . .
W2 W1 C11 C10 141.0(5) . . . .
C2 W1 C11 C7 178.1(6) . . . .
C3 W1 C11 C7 99.3(6) . . . .
C1 W1 C11 C7 -93.0(11) . . . .
C10 W1 C11 C7 -116.5(8) . . . .
C8 W1 C11 C7 -39.2(5) . . . .
C9 W1 C11 C7 -80.4(6) . . . .
W2 W1 C11 C7 24.5(6) . . . .
C11 C7 C12 C13 124.8(9) . . . .
C8 C7 C12 C13 -66.8(11) . . . .
W1 C7 C12 C13 27.3(10) . . . .
C11 C7 C12 C18 -112.5(10) . . . .
C8 C7 C12 C18 55.9(11) . . . .
W1 C7 C12 C18 150.0(6) . . . .
C11 C7 C12 C22 4.0(12) . . . .
C8 C7 C12 C22 172.5(8) . . . .
W1 C7 C12 C22 -93.5(8) . . . .
C7 C12 C13 C17 96.7(10) . . . .
C18 C12 C13 C17 -24.9(12) . . . .
C22 C12 C13 C17 -143.2(8) . . . .
C7 C12 C13 C14 -92.9(10) . . . .
C18 C12 C13 C14 145.5(8) . . . .
C22 C12 C13 C14 27.3(11) . . . .
C7 C12 C13 W2 1.3(11) . . . .
C18 C12 C13 W2 -120.2(7) . . . .
C22 C12 C13 W2 121.5(7) . . . .
C4 W2 C13 C17 -68.9(6) . . . .
C6 W2 C13 C17 25.1(9) . . . .
C5 W2 C13 C17 155.0(6) . . . .
C16 W2 C13 C17 35.9(5) . . . .
C15 W2 C13 C17 77.5(6) . . . .
C14 W2 C13 C17 115.1(8) . . . .
W1 W2 C13 C17 -139.8(5) . . . .
C4 W2 C13 C14 176.0(6) . . . .
C6 W2 C13 C14 -90.0(8) . . . .
C5 W2 C13 C14 39.9(7) . . . .
C16 W2 C13 C14 -79.3(6) . . . .
C15 W2 C13 C14 -37.6(5) . . . .
C17 W2 C13 C14 -115.1(8) . . . .
W1 W2 C13 C14 105.0(5) . . . .
C4 W2 C13 C12 53.6(8) . . . .
C6 W2 C13 C12 147.6(8) . . . .
C5 W2 C13 C12 -82.5(9) . . . .
C16 W2 C13 C12 158.4(9) . . . .
C15 W2 C13 C12 -160.0(9) . . . .
C14 W2 C13 C12 -122.4(10) . . . .
C17 W2 C13 C12 122.5(10) . . . .
W1 W2 C13 C12 -17.4(7) . . . .
C17 C13 C14 C15 1.4(10) . . . .
C12 C13 C14 C15 -170.7(8) . . . .
W2 C13 C14 C15 64.1(6) . . . .
C17 C13 C14 W2 -62.7(6) . . . .
C12 C13 C14 W2 125.2(8) . . . .
C4 W2 C14 C15 -122.1(7) . . . .
C6 W2 C14 C15 11.9(8) . . . .
C5 W2 C14 C15 94.4(6) . . . .
C16 W2 C14 C15 -37.3(6) . . . .
C17 W2 C14 C15 -78.6(6) . . . .
C13 W2 C14 C15 -115.7(8) . . . .
W1 W2 C14 C15 172.1(6) . . . .
C4 W2 C14 C13 -6.4(9) . . . .
C6 W2 C14 C13 127.7(6) . . . .
C5 W2 C14 C13 -149.8(6) . . . .
C16 W2 C14 C13 78.5(6) . . . .
C15 W2 C14 C13 115.7(8) . . . .
C17 W2 C14 C13 37.1(5) . . . .
W1 W2 C14 C13 -72.1(5) . . . .
C13 C14 C15 C16 -2.0(10) . . . .
W2 C14 C15 C16 64.2(7) . . . .
C13 C14 C15 W2 -66.2(6) . . . .
C4 W2 C15 C16 -4.9(10) . . . .
C6 W2 C15 C16 72.7(6) . . . .
C5 W2 C15 C16 151.3(6) . . . .
C14 W2 C15 C16 -116.3(9) . . . .
C17 W2 C15 C16 -38.3(6) . . . .
C13 W2 C15 C16 -78.8(6) . . . .
W1 W2 C15 C16 -126.0(5) . . . .
C4 W2 C15 C14 111.4(8) . . . .
C6 W2 C15 C14 -171.0(6) . . . .
C5 W2 C15 C14 -92.4(6) . . . .
C16 W2 C15 C14 116.3(9) . . . .
C17 W2 C15 C14 78.0(6) . . . .
C13 W2 C15 C14 37.5(5) . . . .
W1 W2 C15 C14 -9.7(7) . . . .
C14 C15 C16 C17 1.8(11) . . . .
W2 C15 C16 C17 66.6(6) . . . .
C14 C15 C16 W2 -64.8(7) . . . .
C4 W2 C16 C17 63.3(7) . . . .
C6 W2 C16 C17 138.5(7) . . . .
C5 W2 C16 C17 -152.4(6) . . . .
C15 W2 C16 C17 -113.8(9) . . . .
C14 W2 C16 C17 -76.6(6) . . . .
C13 W2 C16 C17 -35.1(5) . . . .
W1 W2 C16 C17 -28.7(8) . . . .
C4 W2 C16 C15 177.1(6) . . . .
C6 W2 C16 C15 -107.7(6) . . . .
C5 W2 C16 C15 -38.5(8) . . . .
C14 W2 C16 C15 37.2(6) . . . .
C17 W2 C16 C15 113.8(9) . . . .
C13 W2 C16 C15 78.7(6) . . . .
W1 W2 C16 C15 85.1(7) . . . .
C14 C13 C17 C16 -0.3(10) . . . .
C12 C13 C17 C16 171.9(8) . . . .
W2 C13 C17 C16 -62.3(7) . . . .
C14 C13 C17 W2 62.0(6) . . . .
C12 C13 C17 W2 -125.9(8) . . . .
C15 C16 C17 C13 -1.0(11) . . . .
W2 C16 C17 C13 64.5(7) . . . .
C15 C16 C17 W2 -65.5(6) . . . .
C4 W2 C17 C13 117.2(6) . . . .
C6 W2 C17 C13 -164.2(6) . . . .
C5 W2 C17 C13 -55.9(12) . . . .
C16 W2 C17 C13 -119.2(8) . . . .
C15 W2 C17 C13 -80.4(6) . . . .
C14 W2 C17 C13 -38.3(5) . . . .
W1 W2 C17 C13 41.5(6) . . . .
C4 W2 C17 C16 -123.7(6) . . . .
C6 W2 C17 C16 -45.0(7) . . . .
C5 W2 C17 C16 63.3(12) . . . .
C15 W2 C17 C16 38.8(6) . . . .
C14 W2 C17 C16 80.9(6) . . . .
C13 W2 C17 C16 119.2(8) . . . .
W1 W2 C17 C16 160.6(5) . . . .
C7 C12 C18 C19 171.5(8) . . . .
C13 C12 C18 C19 -65.1(10) . . . .
C22 C12 C18 C19 54.3(10) . . . .
C12 C18 C19 C20 -54.7(11) . . . .
C18 C19 C20 C21 53.9(12) . . . .
C19 C20 C21 C22 -57.7(11) . . . .
C20 C21 C22 C12 60.1(10) . . . .
C7 C12 C22 C21 -173.0(8) . . . .
C13 C12 C22 C21 64.7(9) . . . .
C18 C12 C22 C21 -55.6(10) . . . .
